data_4503682
loop_
_publ_author_name
'Huang, Yong-Quan'
'Zhao, Xiao-Qing'
'Shi, Wei'
'Liu, Wen-Yong'
'Chen, Zhong-Lei'
'Cheng, Peng'
'Liao, Dai-Zheng'
'Yan, Shi-Ping'

_publ_section_title
;
 Anions-Directed Metal-Mediated Assemblies of Coordination Polymers Based
 on the Bis(4,4&#x2032;-bis-1,2,4-triazole) Ligand
;
_journal_issue 10
_journal_name_full 'Crystal Growth &amp; Design'
_journal_page_first 3652
_journal_paper_doi 10.1021/cg8002564
_journal_volume 8
_journal_year 2008
_chemical_formula_sum 'C12 H12 Cd Cl2 N18 O8'
_chemical_formula_weight 719.70
_chemical_name_systematic
; 
 ? 
;
_space_group_IT_number 167
_symmetry_cell_setting rhombohedral
_symmetry_space_group_name_Hall '-R 3 2"c'
_symmetry_space_group_name_H-M 'R -3 c :H'
_atom_sites_solution_hydrogens geom
_atom_sites_solution_primary direct
_atom_sites_solution_secondary difmap
_audit_creation_method SHELXL-97
_cell_angle_alpha 90.00
_cell_angle_beta 90.00
_cell_angle_gamma 120.00
_cell_formula_units_Z 18
_cell_length_a 11.1514(9)
_cell_length_b 11.1514(9)
_cell_length_c 102.578(11)
_cell_measurement_reflns_used 5980
_cell_measurement_temperature 293(2)
_cell_measurement_theta_max 26.35
_cell_measurement_theta_min 2.25
_cell_volume 11047.0(17)
_computing_cell_refinement 'Bruker SMART'
_computing_data_collection 'Bruker SMART'
_computing_data_reduction 'Bruker SAINT'
_computing_molecular_graphics 'Bruker SHELXTL'
_computing_publication_material 'Bruker SHELXTL'
_computing_structure_refinement 'SHELXL-97 (Sheldrick, 1997)'
_computing_structure_solution 'SHELXS-97 (Sheldrick, 1990)'
_diffrn_ambient_temperature 293(2)
_diffrn_measured_fraction_theta_full 1.000
_diffrn_measured_fraction_theta_max 1.000
_diffrn_measurement_device_type 'CCD area detector'
_diffrn_measurement_method 'phi and omega scans'
_diffrn_radiation_monochromator graphite
_diffrn_radiation_source 'fine-focus sealed tube'
_diffrn_radiation_type MoK\a
_diffrn_radiation_wavelength 0.71073
_diffrn_reflns_av_R_equivalents 0.0408
_diffrn_reflns_av_sigmaI/netI 0.0235
_diffrn_reflns_limit_h_max 13
_diffrn_reflns_limit_h_min -11
_diffrn_reflns_limit_k_max 13
_diffrn_reflns_limit_k_min -13
_diffrn_reflns_limit_l_max 119
_diffrn_reflns_limit_l_min -127
_diffrn_reflns_number 19245
_diffrn_reflns_theta_full 26.40
_diffrn_reflns_theta_max 26.40
_diffrn_reflns_theta_min 1.19
_exptl_absorpt_coefficient_mu 1.189
_exptl_absorpt_correction_T_max 1.000000
_exptl_absorpt_correction_T_min 0.789159
_exptl_absorpt_correction_type multi-scan
_exptl_absorpt_process_details SADABS
_exptl_crystal_density_diffrn 1.947
_exptl_crystal_density_meas ?
_exptl_crystal_density_method 'not measured'
_exptl_crystal_F_000 6408
_exptl_crystal_size_max 0.20
_exptl_crystal_size_mid 0.14
_exptl_crystal_size_min 0.12
_refine_diff_density_max 0.466
_refine_diff_density_min -1.437
_refine_diff_density_rms 0.107
_refine_ls_extinction_method none
_refine_ls_goodness_of_fit_ref 1.017
_refine_ls_hydrogen_treatment constr
_refine_ls_matrix_type full
_refine_ls_number_parameters 193
_refine_ls_number_reflns 2523
_refine_ls_number_restraints 36
_refine_ls_restrained_S_all 1.070
_refine_ls_R_factor_all 0.0569
_refine_ls_R_factor_gt 0.0394
_refine_ls_shift/su_max 0.004
_refine_ls_shift/su_mean 0.000
_refine_ls_structure_factor_coef Fsqd
_refine_ls_weighting_details 'calc w=1/[\s^2^(Fo^2^)+(0.0550P)^2^+87.2948P] where P=(Fo^2^+2Fc^2^)/3'
_refine_ls_weighting_scheme calc
_refine_ls_wR_factor_gt 0.1000
_refine_ls_wR_factor_ref 0.1098
_reflns_number_gt 1902
_reflns_number_total 2523
_reflns_threshold_expression >2sigma(I)
_cod_data_source_file cg8002564_si_007.cif
_cod_data_source_block 050827a
_cod_depositor_comments
;
The following automatic conversions were performed:

'_symmetry_cell_setting' value 'Rhombohedral' changed to
'rhombohedral' according to
/home/saulius/struct/CIF-dictionaries/cif_core.dic dictionary named
'cif_core.dic' version 2.4.1 from
2010-06-29.

'_exptl_absorpt_correction_type' value 'MULTI-SCAN'
changed to 'multi-scan' according to
/home/saulius/struct/CIF-dictionaries/cif_core.dic dictionary named
'cif_core.dic' version 2.4.1 from 2010-06-29.

Automatic conversion script
Id: cif_fix_values 1715 2011-07-08 13:25:40Z adriana 

The following automatic conversions were performed:

'_exptl_crystal_density_meas' value 'NONE' was changed to '?' - the
value is perceived as not measured.

Automatic conversion script
Id: cif_fix_values 3008 2015-01-20 13:52:24Z robertas 
;
_cod_original_cell_volume 11047.0(18)
_cod_original_sg_symbol_H-M R-3c
_cod_database_code 4503682

loop_
_symmetry_equiv_pos_as_xyz
'x, y, z'
'-y, x-y, z'
'-x+y, -x, z'
'y, x, -z+1/2'
'x-y, -y, -z+1/2'
'-x, -x+y, -z+1/2'
'x+2/3, y+1/3, z+1/3'
'-y+2/3, x-y+1/3, z+1/3'
'-x+y+2/3, -x+1/3, z+1/3'
'y+2/3, x+1/3, -z+5/6'
'x-y+2/3, -y+1/3, -z+5/6'
'-x+2/3, -x+y+1/3, -z+5/6'
'x+1/3, y+2/3, z+2/3'
'-y+1/3, x-y+2/3, z+2/3'
'-x+y+1/3, -x+2/3, z+2/3'
'y+1/3, x+2/3, -z+7/6'
'x-y+1/3, -y+2/3, -z+7/6'
'-x+1/3, -x+y+2/3, -z+7/6'
'-x, -y, -z'
'y, -x+y, -z'
'x-y, x, -z'
'-y, -x, z-1/2'
'-x+y, y, z-1/2'
'x, x-y, z-1/2'
'-x+2/3, -y+1/3, -z+1/3'
'y+2/3, -x+y+1/3, -z+1/3'
'x-y+2/3, x+1/3, -z+1/3'
'-y+2/3, -x+1/3, z-1/6'
'-x+y+2/3, y+1/3, z-1/6'
'x+2/3, x-y+1/3, z-1/6'
'-x+1/3, -y+2/3, -z+2/3'
'y+1/3, -x+y+2/3, -z+2/3'
'x-y+1/3, x+2/3, -z+2/3'
'-y+1/3, -x+2/3, z+1/6'
'-x+y+1/3, y+2/3, z+1/6'
'x+1/3, x-y+2/3, z+1/6'

loop_
_atom_site_label
_atom_site_type_symbol
_atom_site_fract_x
_atom_site_fract_y
_atom_site_fract_z
_atom_site_U_iso_or_equiv
_atom_site_adp_type
_atom_site_occupancy
_atom_site_symmetry_multiplicity
_atom_site_calc_flag
_atom_site_refinement_flags
Cd1 Cd 0.0000 0.0000 0.0000 0.02097(18) Uani 1 6 d S
Cd2 Cd 0.6667 0.3333 0.063135(4) 0.01925(16) Uani 1 3 d S
N1 N 0.1389(4) 0.2013(4) 0.01193(4) 0.0343(9) Uani 1 1 d .
N2 N 0.0936(4) 0.2809(4) 0.01832(4) 0.0406(10) Uani 1 1 d .
N3 N 0.2952(4) 0.3299(4) 0.02566(3) 0.0288(8) Uani 1 1 d .
N4 N 0.4149(4) 0.3860(3) 0.03306(3) 0.0277(8) Uani 1 1 d .
N5 N 0.6312(4) 0.5070(4) 0.03852(4) 0.0403(10) Uani 1 1 d .
N6 N 0.5564(4) 0.4126(4) 0.04843(3) 0.0317(8) Uani 1 1 d .
N7 N 0.6544(3) 0.4958(3) 0.07670(3) 0.0207(7) Uani 1 1 d .
N8 N 0.6667 0.6853(4) 0.0833 0.0251(10) Uani 1 2 d S
N9 N 0.6667 0.8088(4) 0.0833 0.0309(12) Uani 1 2 d S
N10 N 0.6154(7) 0.9674(5) 0.08784(5) 0.0804(18) Uani 1 1 d .
C1 C 0.2584(5) 0.2315(5) 0.01638(4) 0.0352(11) Uani 1 1 d .
H1 H 0.3108 0.1922 0.0137 0.043(14) Uiso 1 1 calc R
C2 C 0.1899(5) 0.3571(5) 0.02648(5) 0.0435(12) Uani 1 1 d .
H2 H 0.1874 0.4213 0.0321 0.064(17) Uiso 1 1 calc R
C3 C 0.5426(5) 0.4878(5) 0.02952(5) 0.0404(11) Uani 1 1 d .
H3 H 0.5634 0.5368 0.0217 0.053(15) Uiso 1 1 calc R
C4 C 0.4289(5) 0.3422(5) 0.04487(4) 0.0315(10) Uani 1 1 d .
H4 H 0.3577 0.2721 0.0497 0.035(13) Uiso 1 1 calc R
C5 C 0.6460(4) 0.6024(4) 0.07285(4) 0.0242(8) Uani 1 1 d .
H5 H 0.6287 0.6192 0.0644 0.040(13) Uiso 1 1 calc R
C6 C 0.5832(7) 0.8406(6) 0.09020(7) 0.0661(18) Uani 1 1 d .
H6 H 0.5132 0.7806 0.0958 0.32(9) Uiso 1 1 d R
Cl1 Cl 1.0000 0.0000 0.04777(2) 0.0565(6) Uani 1 3 d S
Cl2 Cl 0.3333 0.6667 0.05611(2) 0.0526(6) Uani 1 3 d S
Cl3 Cl 0.3333 0.6667 0.00206(4) 0.0966(11) Uani 1 3 d S
O1 O 1.0000 0.0000 0.03425(11) 0.146(4) Uani 1 3 d SU
O2 O 0.9511(6) 0.0875(6) 0.05246(6) 0.1018(18) Uani 1 1 d U
O3 O 0.3333 0.6667 0.06980(14) 0.168(5) Uani 1 3 d SU
O4 O 0.3461(8) 0.7899(7) 0.05174(7) 0.139(3) Uani 1 1 d U
O5 O 0.3333 0.6667 0.01538(12) 0.133(4) Uani 1 3 d SU
O6 O 0.4399(12) 0.7906(12) -0.00186(10) 0.240(5) Uani 1 1 d U

loop_
_atom_site_aniso_label
_atom_site_aniso_U_11
_atom_site_aniso_U_22
_atom_site_aniso_U_33
_atom_site_aniso_U_23
_atom_site_aniso_U_13
_atom_site_aniso_U_12
Cd1 0.0215(2) 0.0215(2) 0.0198(3) 0.000 0.000 0.01076(12)
Cd2 0.02044(19) 0.02044(19) 0.0169(3) 0.000 0.000 0.01022(10)
N1 0.034(2) 0.036(2) 0.036(2) -0.0156(17) -0.0121(16) 0.0201(17)
N2 0.041(2) 0.047(2) 0.046(2) -0.020(2) -0.0157(19) 0.030(2)
N3 0.0308(19) 0.0305(19) 0.0295(18) -0.0098(15) -0.0125(15) 0.0186(16)
N4 0.0280(19) 0.0282(19) 0.0276(18) -0.0067(14) -0.0104(15) 0.0145(16)
N5 0.035(2) 0.031(2) 0.042(2) 0.0032(18) -0.0173(18) 0.0065(18)
N6 0.037(2) 0.032(2) 0.0295(18) -0.0047(16) -0.0101(16) 0.0194(18)
N7 0.0234(17) 0.0206(16) 0.0200(15) -0.0025(13) -0.0031(13) 0.0125(14)
N8 0.038(3) 0.0205(16) 0.023(2) -0.0014(10) -0.003(2) 0.0192(14)
N9 0.048(3) 0.0242(19) 0.029(3) -0.0005(12) -0.001(2) 0.0239(16)
N10 0.133(6) 0.060(3) 0.085(4) 0.012(3) 0.028(3) 0.077(4)
C1 0.035(2) 0.037(3) 0.039(3) -0.017(2) -0.008(2) 0.022(2)
C2 0.041(3) 0.050(3) 0.052(3) -0.021(2) -0.018(2) 0.033(3)
C3 0.037(3) 0.035(3) 0.041(3) 0.009(2) -0.009(2) 0.012(2)
C4 0.036(2) 0.035(2) 0.027(2) 0.0040(19) -0.0013(19) 0.020(2)
C5 0.034(2) 0.023(2) 0.0202(19) -0.0010(16) -0.0021(17) 0.0182(18)
C6 0.084(5) 0.049(3) 0.085(5) 0.010(3) 0.032(4) 0.048(3)
Cl1 0.0636(9) 0.0636(9) 0.0425(12) 0.000 0.000 0.0318(5)
Cl2 0.0571(9) 0.0571(9) 0.0436(12) 0.000 0.000 0.0286(4)
Cl3 0.1103(18) 0.1103(18) 0.069(2) 0.000 0.000 0.0552(9)
O1 0.180(6) 0.180(6) 0.077(6) 0.000 0.000 0.090(3)
O2 0.105(4) 0.091(4) 0.130(4) 0.005(3) 0.011(3) 0.064(3)
O3 0.192(6) 0.192(6) 0.120(8) 0.000 0.000 0.096(3)
O4 0.183(6) 0.097(4) 0.153(6) -0.003(4) -0.040(5) 0.081(4)
O5 0.144(5) 0.144(5) 0.111(7) 0.000 0.000 0.072(3)
O6 0.234(9) 0.215(8) 0.211(8) 0.090(7) 0.017(7) 0.066(6)

loop_
_atom_type_symbol
_atom_type_description
_atom_type_scat_dispersion_real
_atom_type_scat_dispersion_imag
_atom_type_scat_source
C C 0.0033 0.0016 'International Tables Vol C Tables 4.2.6.8 and 6.1.1.4'
H H 0.0000 0.0000 'International Tables Vol C Tables 4.2.6.8 and 6.1.1.4'
N N 0.0061 0.0033 'International Tables Vol C Tables 4.2.6.8 and 6.1.1.4'
O O 0.0106 0.0060 'International Tables Vol C Tables 4.2.6.8 and 6.1.1.4'
Cl Cl 0.1484 0.1585 'International Tables Vol C Tables 4.2.6.8 and 6.1.1.4'
Cd Cd -0.8075 1.2024 'International Tables Vol C Tables 4.2.6.8 and 6.1.1.4'

loop_
_geom_angle_atom_site_label_1
_geom_angle_atom_site_label_2
_geom_angle_atom_site_label_3
_geom_angle
_geom_angle_site_symmetry_1
_geom_angle_site_symmetry_3
N1 Cd1 N1 95.08(13) 21 19
N1 Cd1 N1 95.08(13) 21 20
N1 Cd1 N1 95.08(13) 19 20
N1 Cd1 N1 84.92(13) 21 .
N1 Cd1 N1 179.99(18) 19 .
N1 Cd1 N1 84.92(13) 20 .
N1 Cd1 N1 179.986(1) 21 3
N1 Cd1 N1 84.92(13) 19 3
N1 Cd1 N1 84.93(13) 20 3
N1 Cd1 N1 95.07(13) . 3
N1 Cd1 N1 84.93(13) 21 2
N1 Cd1 N1 84.93(13) 19 2
N1 Cd1 N1 179.986(1) 20 2
N1 Cd1 N1 95.07(13) . 2
N1 Cd1 N1 95.07(13) 3 2
N7 Cd2 N7 88.30(11) . 3_665
N7 Cd2 N7 88.30(11) . 2_655
N7 Cd2 N7 88.30(11) 3_665 2_655
N7 Cd2 N6 81.29(11) . .
N7 Cd2 N6 157.66(12) 3_665 .
N7 Cd2 N6 110.94(12) 2_655 .
N7 Cd2 N6 157.66(12) . 2_655
N7 Cd2 N6 110.94(12) 3_665 2_655
N7 Cd2 N6 81.29(11) 2_655 2_655
N6 Cd2 N6 84.05(13) . 2_655
N7 Cd2 N6 110.94(12) . 3_665
N7 Cd2 N6 81.29(11) 3_665 3_665
N7 Cd2 N6 157.66(12) 2_655 3_665
N6 Cd2 N6 84.05(13) . 3_665
N6 Cd2 N6 84.05(13) 2_655 3_665
C1 N1 N2 109.1(3) . .
C1 N1 Cd1 122.7(3) . .
N2 N1 Cd1 125.8(3) . .
C2 N2 N1 106.2(4) . .
C1 N3 C2 106.3(4) . .
C1 N3 N4 125.8(3) . .
C2 N3 N4 127.9(3) . .
C4 N4 C3 106.4(4) . .
C4 N4 N3 126.2(4) . .
C3 N4 N3 127.2(4) . .
C3 N5 N6 106.0(4) . .
C4 N6 N5 108.3(3) . .
C4 N6 Cd2 124.9(3) . .
N5 N6 Cd2 121.0(3) . .
C5 N7 N7 108.1(2) . 18_654
C5 N7 Cd2 125.9(2) . .
N7 N7 Cd2 125.22(9) 18_654 .
C5 N8 C5 107.1(4) . 18_654
C5 N8 N9 126.5(2) . .
C5 N8 N9 126.5(2) 18_654 .
C6 N9 C6 105.1(6) 18_654 .
C6 N9 N8 127.4(3) 18_654 .
C6 N9 N8 127.4(3) . .
C6 N10 N10 107.6(4) . 18_654
N1 C1 N3 108.4(4) . .
N1 C1 H1 125.8 . .
N3 C1 H1 125.8 . .
N2 C2 N3 110.0(4) . .
N2 C2 H2 125.0 . .
N3 C2 H2 125.0 . .
N5 C3 N4 110.1(4) . .
N5 C3 H3 124.9 . .
N4 C3 H3 124.9 . .
N6 C4 N4 109.1(4) . .
N6 C4 H4 125.4 . .
N4 C4 H4 125.4 . .
N7 C5 N8 108.4(3) . .
N7 C5 H5 125.8 . .
N8 C5 H5 125.8 . .
N10 C6 N9 109.8(6) . .
N10 C6 H6 125.1 . .
N9 C6 H6 125.1 . .
O1 Cl1 O2 109.8(3) . .
O1 Cl1 O2 109.8(3) . 3_765
O2 Cl1 O2 109.1(3) . 3_765
O1 Cl1 O2 109.8(3) . 2_645
O2 Cl1 O2 109.1(3) . 2_645
O2 Cl1 O2 109.1(3) 3_765 2_645
O4 Cl2 O4 110.0(3) 3_565 2_665
O4 Cl2 O4 110.0(3) 3_565 .
O4 Cl2 O4 110.0(3) 2_665 .
O4 Cl2 O3 108.9(3) 3_565 .
O4 Cl2 O3 108.9(3) 2_665 .
O4 Cl2 O3 108.9(3) . .
O6 Cl3 O6 111.6(5) 2_665 .
O6 Cl3 O6 111.6(5) 2_665 3_565
O6 Cl3 O6 111.6(5) . 3_565
O6 Cl3 O5 107.2(5) 2_665 .
O6 Cl3 O5 107.2(5) . .
O6 Cl3 O5 107.2(5) 3_565 .

loop_
_geom_bond_atom_site_label_1
_geom_bond_atom_site_label_2
_geom_bond_distance
_geom_bond_site_symmetry_2
Cd1 N1 2.337(4) 21
Cd1 N1 2.337(4) 19
Cd1 N1 2.337(4) 20
Cd1 N1 2.337(4) .
Cd1 N1 2.337(4) 3
Cd1 N1 2.337(4) 2
Cd2 N7 2.342(3) .
Cd2 N7 2.342(3) 3_665
Cd2 N7 2.342(3) 2_655
Cd2 N6 2.378(3) .
Cd2 N6 2.378(3) 2_655
Cd2 N6 2.378(4) 3_665
N1 C1 1.285(6) .
N1 N2 1.385(5) .
N2 C2 1.289(6) .
N3 C1 1.353(5) .
N3 C2 1.354(6) .
N3 N4 1.383(5) .
N4 C4 1.344(5) .
N4 C3 1.354(6) .
N5 C3 1.290(5) .
N5 N6 1.399(5) .
N6 C4 1.286(5) .
N7 C5 1.301(5) .
N7 N7 1.382(6) 18_654
N8 C5 1.361(4) .
N8 C5 1.361(4) 18_654
N8 N9 1.377(6) .
N9 C6 1.348(6) 18_654
N9 C6 1.348(6) .
N10 C6 1.297(7) .
N10 N10 1.355(11) 18_654
C1 H1 0.9300 .
C2 H2 0.9300 .
C3 H3 0.9300 .
C4 H4 0.9300 .
C5 H5 0.9300 .
C6 H6 0.9300 .
Cl1 O1 1.387(12) .
Cl1 O2 1.419(5) .
Cl1 O2 1.419(5) 3_765
Cl1 O2 1.419(5) 2_645
Cl2 O4 1.384(7) 3_565
Cl2 O4 1.384(7) 2_665
Cl2 O4 1.384(7) .
Cl2 O3 1.404(14) .
Cl3 O6 1.357(10) 2_665
Cl3 O6 1.357(10) .
Cl3 O6 1.357(10) 3_565
Cl3 O5 1.366(12) .

loop_
_geom_torsion_atom_site_label_1
_geom_torsion_atom_site_label_2
_geom_torsion_atom_site_label_3
_geom_torsion_atom_site_label_4
_geom_torsion
_geom_torsion_site_symmetry_1
_geom_torsion_site_symmetry_4
N1 Cd1 N1 C1 -143.6(4) 21 .
N1 Cd1 N1 C1 77.5(4) 19 .
N1 Cd1 N1 C1 -48.0(3) 20 .
N1 Cd1 N1 C1 36.4(4) 3 .
N1 Cd1 N1 C1 132.0(3) 2 .
N1 Cd1 N1 N2 56.2(3) 21 .
N1 Cd1 N1 N2 -82.7(4) 19 .
N1 Cd1 N1 N2 151.8(4) 20 .
N1 Cd1 N1 N2 -123.8(3) 3 .
N1 Cd1 N1 N2 -28.3(4) 2 .
C1 N1 N2 C2 0.1(6) . .
Cd1 N1 N2 C2 162.6(4) . .
C1 N3 N4 C4 -93.2(6) . .
C2 N3 N4 C4 84.1(6) . .
C1 N3 N4 C3 81.4(6) . .
C2 N3 N4 C3 -101.4(6) . .
C3 N5 N6 C4 0.4(5) . .
C3 N5 N6 Cd2 154.9(3) . .
N7 Cd2 N6 C4 -108.2(4) . .
N7 Cd2 N6 C4 -171.4(3) 3_665 .
N7 Cd2 N6 C4 -23.4(4) 2_655 .
N6 Cd2 N6 C4 54.9(4) 2_655 .
N6 Cd2 N6 C4 139.5(3) 3_665 .
N7 Cd2 N6 N5 101.6(3) . .
N7 Cd2 N6 N5 38.5(5) 3_665 .
N7 Cd2 N6 N5 -173.6(3) 2_655 .
N6 Cd2 N6 N5 -95.3(2) 2_655 .
N6 Cd2 N6 N5 -10.7(3) 3_665 .
N7 Cd2 N7 C5 136.0(4) 3_665 .
N7 Cd2 N7 C5 -135.6(4) 2_655 .
N6 Cd2 N7 C5 -24.1(3) . .
N6 Cd2 N7 C5 -73.7(5) 2_655 .
N6 Cd2 N7 C5 56.0(3) 3_665 .
N7 Cd2 N7 N7 -32.1(3) 3_665 18_654
N7 Cd2 N7 N7 56.2(3) 2_655 18_654
N6 Cd2 N7 N7 167.7(4) . 18_654
N6 Cd2 N7 N7 118.2(4) 2_655 18_654
N6 Cd2 N7 N7 -112.1(4) 3_665 18_654
C5 N8 N9 C6 -59.4(4) . 18_654
C5 N8 N9 C6 120.6(4) 18_654 18_654
C5 N8 N9 C6 120.7(4) . .
C5 N8 N9 C6 -59.3(4) 18_654 .
N2 N1 C1 N3 0.0(5) . .
Cd1 N1 C1 N3 -163.1(3) . .
C2 N3 C1 N1 -0.1(5) . .
N4 N3 C1 N1 177.7(4) . .
N1 N2 C2 N3 -0.2(6) . .
C1 N3 C2 N2 0.2(6) . .
N4 N3 C2 N2 -177.5(4) . .
N6 N5 C3 N4 -0.1(5) . .
C4 N4 C3 N5 -0.1(5) . .
N3 N4 C3 N5 -175.5(4) . .
N5 N6 C4 N4 -0.4(5) . .
Cd2 N6 C4 N4 -153.7(3) . .
C3 N4 C4 N6 0.3(5) . .
N3 N4 C4 N6 175.8(4) . .
N7 N7 C5 N8 0.9(5) 18_654 .
Cd2 N7 C5 N8 -168.89(19) . .
C5 N8 C5 N7 -0.38(19) 18_654 .
N9 N8 C5 N7 179.62(19) . .
N10 N10 C6 N9 2.6(10) 18_654 .
C6 N9 C6 N10 -1.0(4) 18_654 .
N8 N9 C6 N10 179.0(4) . .
